data_1505556
loop_
_publ_author_name
'Sunderhaus, James D.'
'Dockendorff, Chris'
'Martin, Stephen F.'

_publ_section_title
;
 Applications of multicomponent reactions for the synthesis of diverse
 heterocyclic scaffolds.
;
_journal_issue 21
_journal_name_full 'Organic letters'
_journal_page_first 4223
_journal_page_last 4226
_journal_paper_doi 10.1021/ol7018357
_journal_volume 9
_journal_year 2007
_chemical_formula_moiety 'C21 H29 N O2 1+, I 1-'
_chemical_formula_sum 'C21 H29 I N O2'
_chemical_formula_weight 454.35
_chemical_name_systematic
; 
 ? 
;
_space_group_IT_number 61
_symmetry_cell_setting orthorhombic
_symmetry_space_group_name_Hall '-P 2ac 2ab'
_symmetry_space_group_name_H-M 'P b c a'
_atom_sites_solution_hydrogens geom
_atom_sites_solution_primary direct
_atom_sites_solution_secondary difmap
_audit_creation_method SHELXL-97
_cell_angle_alpha 90.00
_cell_angle_beta 90.00
_cell_angle_gamma 90.00
_cell_formula_units_Z 8
_cell_length_a 14.5524(2)
_cell_length_b 16.6177(3)
_cell_length_c 16.8513(3)
_cell_measurement_reflns_used 5019
_cell_measurement_temperature 153(2)
_cell_measurement_theta_max 27.5
_cell_measurement_theta_min 1
_cell_volume 4075.11(12)
_computing_cell_refinement 'Collect software, Nonius B.V. 1998'
_computing_data_collection 'Collect software, Nonius B.V. 1998'
_computing_data_reduction
;
DENZO and Scalepack (Otwinoski and Minor, 1997)
;
_computing_molecular_graphics 'XP SHELXTL/PC, Siemens Analytical'
_computing_structure_refinement 'XL SHELXTL/PC, Siemens Analytical'
_computing_structure_solution
;

SIR97 - Altomare A., Burla M.C., Camalli M., Cascarano G.L., Giacovazzo C., 
Guagliardi A., Moliterni A.G.G., Polidori G.,Spagna R.
;
_diffrn_ambient_temperature 153(2)
_diffrn_measured_fraction_theta_full 0.999
_diffrn_measured_fraction_theta_max 0.999
_diffrn_measurement_device_type 'Nonius Kappa CCD'
_diffrn_measurement_method \w-scans
_diffrn_radiation_monochromator graphite
_diffrn_radiation_source 'fine-focus sealed tube'
_diffrn_radiation_type MoK\a
_diffrn_radiation_wavelength 0.71073
_diffrn_reflns_av_R_equivalents 0.0230
_diffrn_reflns_av_sigmaI/netI 0.0342
_diffrn_reflns_limit_h_max 18
_diffrn_reflns_limit_h_min -18
_diffrn_reflns_limit_k_max 21
_diffrn_reflns_limit_k_min -21
_diffrn_reflns_limit_l_max 21
_diffrn_reflns_limit_l_min -21
_diffrn_reflns_number 8845
_diffrn_reflns_theta_full 27.49
_diffrn_reflns_theta_max 27.49
_diffrn_reflns_theta_min 2.22
_exptl_absorpt_coefficient_mu 1.585
_exptl_absorpt_correction_T_max 1.00
_exptl_absorpt_correction_T_min 0.864
_exptl_absorpt_process_details 'DENZO and Scalepack (Otwinoski and Minor, 1997)'
_exptl_crystal_colour colorless
_exptl_crystal_density_diffrn 1.481
_exptl_crystal_density_method 'not measured'
_exptl_crystal_description prisms
_exptl_crystal_F_000 1848
_exptl_crystal_size_max 0.33
_exptl_crystal_size_mid 0.13
_exptl_crystal_size_min 0.10
_refine_diff_density_max 0.894
_refine_diff_density_min -0.645
_refine_diff_density_rms 0.079
_refine_ls_extinction_coef 0.00029(9)
_refine_ls_extinction_expression Fc^*^=kFc[1+0.001xFc^2^\l^3^/sin(2\q)]^-1/4^
_refine_ls_extinction_method SHELXL
_refine_ls_goodness_of_fit_ref 1.028
_refine_ls_hydrogen_treatment refall
_refine_ls_matrix_type full
_refine_ls_number_parameters 343
_refine_ls_number_reflns 4671
_refine_ls_number_restraints 0
_refine_ls_restrained_S_all 1.028
_refine_ls_R_factor_all 0.0478
_refine_ls_R_factor_gt 0.0314
_refine_ls_shift/su_max 0.007
_refine_ls_shift/su_mean 0.000
_refine_ls_structure_factor_coef Fsqd
_refine_ls_weighting_details 'calc w=1/[\s^2^(Fo^2^)+(0.0350P)^2^+4.0755P] where P=(Fo^2^+2Fc^2^)/3'
_refine_ls_weighting_scheme calc
_refine_ls_wR_factor_gt 0.0754
_refine_ls_wR_factor_ref 0.0829
_reflns_number_gt 3596
_reflns_number_total 4671
_reflns_threshold_expression >2sigma(I)
_cod_data_source_file ol7018357-file003.cif
_cod_data_source_block js4107
_cod_depositor_comments
;
The following automatic conversions were performed:

'_symmetry_cell_setting' value 'Orthorhombic' changed to
'orthorhombic' according to
/home/saulius/struct/CIF-dictionaries/cif_core.dic dictionary named
'cif_core.dic' version 2.4.1 from 2010-06-29.

Automatic conversion script
Id: cif_fix_values 1715 2011-07-08 13:25:40Z adriana 
;
_cod_original_sg_symbol_H-M Pbca
_cod_database_code 1505556

loop_
_symmetry_equiv_pos_as_xyz
'x, y, z'
'-x+1/2, -y, z+1/2'
'x+1/2, -y+1/2, -z'
'-x, y+1/2, -z+1/2'
'-x, -y, -z'
'x-1/2, y, -z-1/2'
'-x-1/2, y-1/2, z'
'x, -y-1/2, z-1/2'

loop_
_atom_site_label
_atom_site_type_symbol
_atom_site_fract_x
_atom_site_fract_y
_atom_site_fract_z
_atom_site_U_iso_or_equiv
_atom_site_adp_type
_atom_site_occupancy
_atom_site_symmetry_multiplicity
_atom_site_calc_flag
I1 I 0.511138(14) 0.157579(12) 0.730306(10) 0.03486(9) Uani 1 1 d
N1 N 0.43608(15) 0.22393(13) 0.44766(13) 0.0281(5) Uani 1 1 d
C2 C 0.3909(2) 0.30657(17) 0.45196(18) 0.0327(6) Uani 1 1 d
C3 C 0.4289(2) 0.36450(18) 0.51352(18) 0.0339(6) Uani 1 1 d
C4 C 0.3992(2) 0.35123(19) 0.59985(19) 0.0384(7) Uani 1 1 d
C5 C 0.4281(3) 0.4238(2) 0.6500(2) 0.0488(8) Uani 1 1 d
C6 C 0.5252(3) 0.4484(2) 0.6332(2) 0.0495(9) Uani 1 1 d
C7 C 0.5722(2) 0.42471(17) 0.5702(2) 0.0416(8) Uani 1 1 d
C8 C 0.5331(2) 0.37233(17) 0.50597(18) 0.0336(6) Uani 1 1 d
C9 C 0.5774(2) 0.28883(17) 0.50557(18) 0.0318(6) Uani 1 1 d
C10 C 0.54188(19) 0.23464(17) 0.43964(16) 0.0291(6) Uani 1 1 d
C11 C 0.4006(2) 0.1828(2) 0.37239(17) 0.0335(6) Uani 1 1 d
C12 C 0.2987(2) 0.18036(19) 0.36582(19) 0.0397(7) Uani 1 1 d
C13 C 0.2535(3) 0.2160(3) 0.3080(2) 0.0549(9) Uani 1 1 d
C14 C 0.4104(2) 0.17218(19) 0.51731(18) 0.0321(6) Uani 1 1 d
C15 C 0.59236(18) 0.15563(16) 0.43173(16) 0.0280(6) Uani 1 1 d
C16 C 0.6240(2) 0.11352(17) 0.49858(16) 0.0294(6) Uani 1 1 d
C17 C 0.67390(19) 0.04363(16) 0.49048(16) 0.0307(6) Uani 1 1 d
C18 C 0.69241(19) 0.01180(17) 0.41388(16) 0.0316(6) Uani 1 1 d
C19 C 0.6615(2) 0.05322(19) 0.34850(18) 0.0357(7) Uani 1 1 d
C20 C 0.6124(2) 0.1245(2) 0.35713(17) 0.0360(7) Uani 1 1 d
O21 O 0.70864(15) -0.00084(12) 0.55149(11) 0.0412(5) Uani 1 1 d
C22 C 0.7009(3) 0.0324(2) 0.62907(19) 0.0512(10) Uani 1 1 d
O23 O 0.74156(14) -0.05820(12) 0.41297(11) 0.0368(5) Uani 1 1 d
C24 C 0.7531(3) -0.0975(2) 0.3377(2) 0.0416(8) Uani 1 1 d
H2 H 0.400(2) 0.3261(16) 0.4026(18) 0.028(8) Uiso 1 1 d
H3 H 0.400(2) 0.4155(18) 0.4985(17) 0.037(8) Uiso 1 1 d
H4A H 0.429(2) 0.3059(19) 0.6229(18) 0.040(8) Uiso 1 1 d
H4B H 0.328(3) 0.3416(18) 0.604(2) 0.047(9) Uiso 1 1 d
H5A H 0.419(2) 0.4132(19) 0.706(2) 0.046(9) Uiso 1 1 d
H5B H 0.389(2) 0.464(2) 0.6358(19) 0.045(9) Uiso 1 1 d
H6 H 0.549(2) 0.4807(19) 0.6649(19) 0.040(9) Uiso 1 1 d
H7 H 0.633(2) 0.4370(18) 0.5611(18) 0.039(9) Uiso 1 1 d
H8 H 0.545(2) 0.3930(18) 0.454(2) 0.041(8) Uiso 1 1 d
H9A H 0.5710(17) 0.2642(15) 0.5540(16) 0.018(6) Uiso 1 1 d
H9B H 0.639(2) 0.2925(17) 0.5006(16) 0.030(8) Uiso 1 1 d
H10 H 0.5471(19) 0.2614(16) 0.3897(17) 0.026(7) Uiso 1 1 d
H11A H 0.427(2) 0.1276(17) 0.3714(16) 0.025(7) Uiso 1 1 d
H11B H 0.429(2) 0.2078(18) 0.3319(19) 0.038(9) Uiso 1 1 d
H14A H 0.336(2) 0.1718(16) 0.5288(17) 0.030(7) Uiso 1 1 d
H14B H 0.428(2) 0.119(2) 0.5080(19) 0.046(9) Uiso 1 1 d
H14C H 0.4393(18) 0.1911(14) 0.5599(16) 0.012(6) Uiso 1 1 d
H16 H 0.6116(19) 0.1320(16) 0.5466(17) 0.021(7) Uiso 1 1 d
H19 H 0.677(2) 0.0340(17) 0.2956(18) 0.035(8) Uiso 1 1 d
H20 H 0.592(2) 0.1521(16) 0.3151(19) 0.031(8) Uiso 1 1 d
H22A H 0.728(3) -0.008(2) 0.667(2) 0.068(11) Uiso 1 1 d
H22B H 0.732(2) 0.087(2) 0.636(2) 0.048(10) Uiso 1 1 d
H22C H 0.639(2) 0.0335(18) 0.6403(17) 0.032(8) Uiso 1 1 d
H24A H 0.780(3) -0.149(3) 0.353(2) 0.074(13) Uiso 1 1 d
H24B H 0.697(3) -0.109(2) 0.314(2) 0.059(11) Uiso 1 1 d
H24C H 0.786(2) -0.0581(18) 0.3012(18) 0.034(8) Uiso 1 1 d
H13A H 0.188(3) 0.212(2) 0.304(2) 0.067(12) Uiso 1 1 d
H13B H 0.286(3) 0.245(3) 0.268(2) 0.073(13) Uiso 1 1 d
H12 H 0.269(3) 0.152(2) 0.412(2) 0.061(11) Uiso 1 1 d

loop_
_atom_site_aniso_label
_atom_site_aniso_U_11
_atom_site_aniso_U_22
_atom_site_aniso_U_33
_atom_site_aniso_U_23
_atom_site_aniso_U_13
_atom_site_aniso_U_12
I1 0.03669(14) 0.04414(14) 0.02375(12) -0.00319(7) -0.00161(7) 0.00785(8)
N1 0.0241(12) 0.0335(12) 0.0267(11) 0.0057(10) -0.0017(9) -0.0022(9)
C2 0.0320(16) 0.0351(15) 0.0310(15) 0.0084(13) -0.0037(12) 0.0054(12)
C3 0.0300(16) 0.0318(14) 0.0398(16) 0.0078(13) -0.0069(13) 0.0049(12)
C4 0.0393(19) 0.0362(17) 0.0399(17) 0.0018(13) 0.0019(14) 0.0048(14)
C5 0.057(2) 0.0440(19) 0.046(2) -0.0056(16) -0.0041(17) 0.0137(17)
C6 0.059(2) 0.0291(16) 0.060(2) -0.0065(16) -0.024(2) 0.0081(15)
C7 0.0365(19) 0.0273(14) 0.061(2) 0.0043(15) -0.0135(16) 0.0026(13)
C8 0.0317(16) 0.0303(14) 0.0387(17) 0.0092(13) -0.0043(13) 0.0006(12)
C9 0.0243(16) 0.0347(15) 0.0364(16) 0.0055(13) -0.0040(12) -0.0007(12)
C10 0.0242(14) 0.0376(15) 0.0254(13) 0.0083(12) -0.0016(11) -0.0025(11)
C11 0.0299(16) 0.0432(17) 0.0274(15) 0.0040(13) -0.0026(12) -0.0034(13)
C12 0.0343(18) 0.0446(17) 0.0401(17) -0.0017(15) -0.0040(14) -0.0021(13)
C13 0.043(2) 0.069(2) 0.053(2) 0.0021(19) -0.0163(19) 0.0009(18)
C14 0.0327(17) 0.0359(17) 0.0278(15) 0.0073(13) 0.0013(13) -0.0038(13)
C15 0.0219(14) 0.0346(14) 0.0275(14) 0.0020(11) 0.0015(11) -0.0010(11)
C16 0.0315(16) 0.0338(15) 0.0230(14) -0.0031(12) 0.0017(11) 0.0016(12)
C17 0.0291(15) 0.0369(15) 0.0261(14) -0.0023(12) 0.0016(11) 0.0036(12)
C18 0.0256(15) 0.0371(15) 0.0322(14) -0.0066(12) 0.0048(11) -0.0010(12)
C19 0.0316(16) 0.0485(17) 0.0269(15) -0.0055(13) 0.0056(12) -0.0001(13)
C20 0.0334(17) 0.0504(18) 0.0242(14) 0.0059(14) -0.0024(12) -0.0001(14)
O21 0.0546(14) 0.0421(11) 0.0269(10) -0.0036(9) -0.0004(9) 0.0207(10)
C22 0.074(3) 0.052(2) 0.0272(16) -0.0060(15) 0.0003(17) 0.029(2)
O23 0.0390(12) 0.0384(11) 0.0330(10) -0.0082(9) 0.0077(9) 0.0073(9)
C24 0.0412(19) 0.0445(19) 0.0391(17) -0.0150(15) 0.0047(16) 0.0027(15)

loop_
_atom_type_symbol
_atom_type_description
_atom_type_scat_dispersion_real
_atom_type_scat_dispersion_imag
_atom_type_scat_source
C C 0.0033 0.0016 'International Tables Vol C Tables 4.2.6.8 and 6.1.1.4'
H H 0.0000 0.0000 'International Tables Vol C Tables 4.2.6.8 and 6.1.1.4'
N N 0.0061 0.0033 'International Tables Vol C Tables 4.2.6.8 and 6.1.1.4'
O O 0.0106 0.0060 'International Tables Vol C Tables 4.2.6.8 and 6.1.1.4'
I I -0.4742 1.8119 'International Tables Vol C Tables 4.2.6.8 and 6.1.1.4'

loop_
_geom_angle_atom_site_label_1
_geom_angle_atom_site_label_2
_geom_angle_atom_site_label_3
_geom_angle
C14 N1 C2 111.8(2)
C14 N1 C11 107.9(2)
C2 N1 C11 107.2(2)
C14 N1 C10 112.3(2)
C2 N1 C10 109.1(2)
C11 N1 C10 108.2(2)
C3 C2 N1 116.5(2)
C3 C2 H2 110.5(18)
N1 C2 H2 102.8(18)
C2 C3 C8 111.0(3)
C2 C3 C4 117.0(3)
C8 C3 C4 111.8(2)
C2 C3 H3 102.5(17)
C8 C3 H3 109.3(18)
C4 C3 H3 104.4(17)
C5 C4 C3 109.5(3)
C5 C4 H4A 105.7(19)
C3 C4 H4A 111.7(19)
C5 C4 H4B 110.4(18)
C3 C4 H4B 111.7(19)
H4A C4 H4B 108(3)
C6 C5 C4 111.6(3)
C6 C5 H5A 111(2)
C4 C5 H5A 111(2)
C6 C5 H5B 110(2)
C4 C5 H5B 105(2)
H5A C5 H5B 108(3)
C7 C6 C5 124.1(3)
C7 C6 H6 119(2)
C5 C6 H6 116(2)
C6 C7 C8 123.7(3)
C6 C7 H7 124(2)
C8 C7 H7 112(2)
C7 C8 C3 111.5(3)
C7 C8 C9 111.7(2)
C3 C8 C9 110.0(2)
C7 C8 H8 112.4(19)
C3 C8 H8 107(2)
C9 C8 H8 104.0(19)
C10 C9 C8 113.4(2)
C10 C9 H9A 110.6(16)
C8 C9 H9A 111.0(16)
C10 C9 H9B 108.1(18)
C8 C9 H9B 111.0(18)
H9A C9 H9B 102(2)
C15 C10 C9 114.5(2)
C15 C10 N1 112.9(2)
C9 C10 N1 109.9(2)
C15 C10 H10 106.7(16)
C9 C10 H10 109.9(16)
N1 C10 H10 102.1(17)
C12 C11 N1 114.2(3)
C12 C11 H11A 110.8(17)
N1 C11 H11A 107.3(16)
C12 C11 H11B 114(2)
N1 C11 H11B 106(2)
H11A C11 H11B 104(3)
C13 C12 C11 122.7(3)
C13 C12 H12 125(2)
C11 C12 H12 112(2)
C12 C13 H13A 121(2)
C12 C13 H13B 120(3)
H13A C13 H13B 118(4)
N1 C14 H14A 112.7(15)
N1 C14 H14B 110(2)
H14A C14 H14B 107(3)
N1 C14 H14C 108.1(16)
H14A C14 H14C 109(2)
H14B C14 H14C 110(3)
C20 C15 C16 118.2(3)
C20 C15 C10 120.3(3)
C16 C15 C10 121.5(2)
C17 C16 C15 120.9(3)
C17 C16 H16 119.4(18)
C15 C16 H16 119.6(18)
O21 C17 C16 125.3(2)
O21 C17 C18 114.4(2)
C16 C17 C18 120.3(3)
O23 C18 C19 126.1(2)
O23 C18 C17 115.3(2)
C19 C18 C17 118.7(3)
C18 C19 C20 120.7(3)
C18 C19 H19 119.8(18)
C20 C19 H19 119.4(17)
C15 C20 C19 121.2(3)
C15 C20 H20 117.4(19)
C19 C20 H20 121.4(19)
C17 O21 C22 117.0(2)
O21 C22 H22A 108(2)
O21 C22 H22B 114.1(19)
H22A C22 H22B 110(3)
O21 C22 H22C 105.9(19)
H22A C22 H22C 105(3)
H22B C22 H22C 113(3)
C18 O23 C24 117.3(2)
O23 C24 H24A 102(2)
O23 C24 H24B 112(2)
H24A C24 H24B 107(3)
O23 C24 H24C 107.2(17)
H24A C24 H24C 123(3)
H24B C24 H24C 106(3)

loop_
_geom_bond_atom_site_label_1
_geom_bond_atom_site_label_2
_geom_bond_distance
N1 C14 1.502(3)
N1 C2 1.524(4)
N1 C11 1.531(4)
N1 C10 1.556(4)
C2 C3 1.520(4)
C2 H2 0.90(3)
C3 C8 1.526(4)
C3 C4 1.533(4)
C3 H3 0.98(3)
C4 C5 1.532(5)
C4 H4A 0.95(3)
C4 H4B 1.06(4)
C5 C6 1.497(6)
C5 H5A 0.97(3)
C5 H5B 0.91(3)
C6 C7 1.322(5)
C6 H6 0.83(3)
C7 C8 1.502(4)
C7 H7 0.93(3)
C8 C9 1.530(4)
C8 H8 0.96(3)
C9 C10 1.521(4)
C9 H9A 0.92(3)
C9 H9B 0.91(3)
C10 C15 1.510(4)
C10 H10 0.96(3)
C11 C12 1.488(4)
C11 H11A 0.99(3)
C11 H11B 0.90(3)
C12 C13 1.316(5)
C12 H12 1.00(4)
C13 H13A 0.96(4)
C13 H13B 0.96(4)
C14 H14A 1.10(3)
C14 H14B 0.93(3)
C14 H14C 0.89(3)
C15 C20 1.390(4)
C15 C16 1.404(4)
C16 C17 1.377(4)
C16 H16 0.88(3)
C17 O21 1.363(3)
C17 C18 1.421(4)
C18 O23 1.366(3)
C18 C19 1.375(4)
C19 C20 1.392(4)
C19 H19 0.97(3)
C20 H20 0.89(3)
O21 C22 1.423(4)
C22 H22A 1.01(4)
C22 H22B 1.02(4)
C22 H22C 0.91(3)
O23 C24 1.436(4)
C24 H24A 0.97(4)
C24 H24B 0.93(4)
C24 H24C 1.02(3)

loop_
_geom_torsion_atom_site_label_1
_geom_torsion_atom_site_label_2
_geom_torsion_atom_site_label_3
_geom_torsion_atom_site_label_4
_geom_torsion
C14 N1 C2 C3 72.8(3)
C11 N1 C2 C3 -169.1(2)
C10 N1 C2 C3 -52.1(3)
N1 C2 C3 C8 51.9(3)
N1 C2 C3 C4 -78.0(3)
C2 C3 C4 C5 -168.9(3)
C8 C3 C4 C5 61.5(3)
C3 C4 C5 C6 -46.1(4)
C4 C5 C6 C7 15.9(5)
C5 C6 C7 C8 2.2(5)
C6 C7 C8 C3 11.7(4)
C6 C7 C8 C9 -111.8(3)
C2 C3 C8 C7 -175.9(2)
C4 C3 C8 C7 -43.2(3)
C2 C3 C8 C9 -51.5(3)
C4 C3 C8 C9 81.2(3)
C7 C8 C9 C10 -178.1(3)
C3 C8 C9 C10 57.6(3)
C8 C9 C10 C15 173.0(2)
C8 C9 C10 N1 -58.7(3)
C14 N1 C10 C15 57.7(3)
C2 N1 C10 C15 -177.8(2)
C11 N1 C10 C15 -61.4(3)
C14 N1 C10 C9 -71.5(3)
C2 N1 C10 C9 53.1(3)
C11 N1 C10 C9 169.5(2)
C14 N1 C11 C12 67.5(3)
C2 N1 C11 C12 -53.1(3)
C10 N1 C11 C12 -170.7(2)
N1 C11 C12 C13 117.9(4)
C9 C10 C15 C20 -139.9(3)
N1 C10 C15 C20 93.4(3)
C9 C10 C15 C16 37.2(4)
N1 C10 C15 C16 -89.6(3)
C20 C15 C16 C17 0.4(4)
C10 C15 C16 C17 -176.7(3)
C15 C16 C17 O21 179.0(3)
C15 C16 C17 C18 -1.5(4)
O21 C17 C18 O23 0.2(4)
C16 C17 C18 O23 -179.3(2)
O21 C17 C18 C19 -178.9(3)
C16 C17 C18 C19 1.6(4)
O23 C18 C19 C20 -179.6(3)
C17 C18 C19 C20 -0.5(4)
C16 C15 C20 C19 0.7(4)
C10 C15 C20 C19 177.8(3)
C18 C19 C20 C15 -0.6(5)
C16 C17 O21 C22 -7.1(5)
C18 C17 O21 C22 173.4(3)
C19 C18 O23 C24 -7.8(4)
C17 C18 O23 C24 173.1(3)
